data_4310243
loop_
_publ_author_name
'Olivier Jeannin'
'Jacques Delaunay'
'Fr\'ed\'eric Barri\`ere'
'Marc Fourmigu\'e'

_publ_section_title
;
Between Ni(mnt)2 and Ni(tfd)2i Dithiolene Complexes: the Unsymmetrical
2-(Trifluoromethyl)acrylonitrile-1,2-dithiolate and Its Nickel Complexes
;
_journal_name_full 'Inorganic Chemistry'
_journal_page_first 9763
_journal_page_last 9770
_journal_paper_doi 10.1021/ic051226b
_journal_volume 44
_journal_year 2005
_chemical_formula_moiety 'C20 H24 F6 N2 Na Ni O6 S4'
_chemical_formula_sum 'C20 H24 F6 N2 Na Ni O6 S4'
_chemical_formula_weight 712.37
_chemical_name_common Na(18c6),Ni(S2C2(CF3)(CN))2
_chemical_name_systematic
;
 ?
;
_space_group_IT_number 14
_symmetry_cell_setting monoclinic
_symmetry_space_group_name_Hall '-P 2ybc'
_symmetry_space_group_name_H-M 'P 1 21/c 1'
_atom_sites_solution_hydrogens geom
_atom_sites_solution_primary direct
_atom_sites_solution_secondary difmap
_audit_creation_method SHELXL-97
_cell_angle_alpha 90.00
_cell_angle_beta 92.78(3)
_cell_angle_gamma 90.00
_cell_formula_units_Z 4
_cell_length_a 7.9125(16)
_cell_length_b 15.458(3)
_cell_length_c 24.159(5)
_cell_measurement_reflns_used 7245
_cell_measurement_temperature 293(2)
_cell_measurement_theta_max 25.35
_cell_measurement_theta_min 2.15
_cell_volume 2951.4(10)
_computing_cell_refinement 'CELL, Stoe-IPDS'
_computing_data_collection 'EXPOSE, Stoe-IPDS'
_computing_data_reduction 'INTEGRATE, Stoe-IPDS'
_computing_structure_refinement 'SHELXL-97 (Sheldrick, 1997)'
_computing_structure_solution 'SHELXS-97 (Sheldrick, 1997)'
_diffrn_ambient_temperature 293(2)
_diffrn_detector_area_resol_mean 6.66
_diffrn_measured_fraction_theta_full 0.985
_diffrn_measured_fraction_theta_max 0.985
_diffrn_measurement_device_type 'STOE IPDS'
_diffrn_measurement_method 'Oscillation, phi incr. 1 deg'
_diffrn_radiation_monochromator graphite
_diffrn_radiation_source 'fine-focus sealed tube'
_diffrn_radiation_type MoK\a
_diffrn_radiation_wavelength 0.71073
_diffrn_reflns_av_R_equivalents 0.1093
_diffrn_reflns_av_sigmaI/netI 0.1135
_diffrn_reflns_limit_h_max 9
_diffrn_reflns_limit_h_min -9
_diffrn_reflns_limit_k_max 18
_diffrn_reflns_limit_k_min -19
_diffrn_reflns_limit_l_max 29
_diffrn_reflns_limit_l_min -29
_diffrn_reflns_number 22133
_diffrn_reflns_theta_full 26.00
_diffrn_reflns_theta_max 26.00
_diffrn_reflns_theta_min 2.14
_exptl_absorpt_coefficient_mu 1.0300
_exptl_absorpt_correction_T_max 0.9614
_exptl_absorpt_correction_T_min 0.7242
_exptl_absorpt_correction_type gaussian
_exptl_absorpt_process_details
;
a grid of  8 x  8 x  8 =   512 sampling points was used
;
_exptl_crystal_colour black
_exptl_crystal_density_diffrn 1.603
_exptl_crystal_density_method 'not measured'
_exptl_crystal_description needle
_exptl_crystal_F_000 1452
_exptl_crystal_size_max 0.8
_exptl_crystal_size_mid 0.4
_exptl_crystal_size_min 0.04
_refine_diff_density_max 0.247
_refine_diff_density_min -0.232
_refine_diff_density_rms 0.054
_refine_ls_extinction_method none
_refine_ls_goodness_of_fit_ref 0.806
_refine_ls_hydrogen_treatment constr
_refine_ls_matrix_type full
_refine_ls_number_parameters 382
_refine_ls_number_reflns 5719
_refine_ls_number_restraints 0
_refine_ls_restrained_S_all 0.806
_refine_ls_R_factor_all 0.1200
_refine_ls_R_factor_gt 0.0423
_refine_ls_shift/su_max 0.000
_refine_ls_shift/su_mean 0.000
_refine_ls_structure_factor_coef Fsqd
_refine_ls_weighting_details 'calc w=1/[\s^2^(Fo^2^)+(0.0225P)^2^+0.0000P] where P=(Fo^2^+2Fc^2^)/3'
_refine_ls_weighting_scheme calc
_refine_ls_wR_factor_gt 0.0683
_refine_ls_wR_factor_ref 0.0843
_reflns_number_gt 2643
_reflns_number_total 5719
_reflns_threshold_expression >2sigma(I)
_cod_data_source_file ic051226bsi20050722_112444_6.cif
_cod_data_source_block oj167
_cod_original_formula_sum 'C20 H24 F6 N2 Na Ni O6 S4 '
_cod_database_code 4310243
_exptl_absorpt_correction_t_ave 0.9272

loop_
_symmetry_equiv_pos_as_xyz
'x, y, z'
'-x, y+1/2, -z+1/2'
'-x, -y, -z'
'x, -y-1/2, z-1/2'

loop_
_atom_site_label
_atom_site_type_symbol
_atom_site_fract_x
_atom_site_fract_y
_atom_site_fract_z
_atom_site_U_iso_or_equiv
_atom_site_adp_type
_atom_site_occupancy
_atom_site_symmetry_multiplicity
_atom_site_calc_flag
_atom_site_refinement_flags
_atom_site_disorder_assembly
_atom_site_disorder_group
Ni1 Ni 0.0000 0.5000 0.5000 0.0465(2) Uani 1 2 d S . .
Ni2 Ni -0.5000 0.0000 0.0000 0.0479(2) Uani 1 2 d S . .
S1A S 0.05953(17) 0.61119(7) 0.45132(4) 0.0558(3) Uani 1 1 d . . .
S2A S -0.05667(17) 0.43285(7) 0.42382(4) 0.0550(3) Uani 1 1 d . . .
S1B S -0.58683(17) 0.13006(7) 0.00749(5) 0.0570(3) Uani 1 1 d . . .
S2B S -0.48394(16) -0.01825(7) 0.08786(4) 0.0562(3) Uani 1 1 d . . .
C1B C -0.5949(6) 0.1452(3) 0.07704(17) 0.0499(11) Uani 1 1 d . . .
C2B C -0.5514(6) 0.0800(3) 0.11273(16) 0.0500(11) Uani 1 1 d . . .
C3B C -0.6448(7) 0.2324(3) 0.0966(2) 0.0627(13) Uani 1 1 d . . .
C4B C -0.5549(7) 0.0858(3) 0.17194(19) 0.0585(13) Uani 1 1 d . . .
C1A C 0.1123(6) 0.6879(3) 0.49947(17) 0.0485(11) Uani 1 1 d . . .
C2A C 0.1532(7) 0.7771(3) 0.4805(2) 0.0648(14) Uani 1 1 d . . .
C3A C -0.1151(6) 0.3317(3) 0.44556(17) 0.0484(11) Uani 1 1 d . . .
C4A C -0.1700(6) 0.2715(3) 0.40343(18) 0.0557(12) Uani 1 1 d . . .
C1 C -0.7541(11) 0.2470(6) 0.3498(4) 0.140(3) Uani 1 1 d . . .
H1A H -0.8384 0.2244 0.3231 0.168 Uiso 1 1 calc R . .
H1B H -0.7987 0.2994 0.3656 0.168 Uiso 1 1 calc R . .
C2 C -0.7204(13) 0.1826(8) 0.3941(4) 0.159(4) Uani 1 1 d . . .
H2A H -0.6374 0.2052 0.4212 0.190 Uiso 1 1 calc R . .
H2B H -0.8237 0.1707 0.4127 0.190 Uiso 1 1 calc R . .
C3 C -0.610(3) 0.0631(11) 0.4212(6) 0.104(5) Uani 0.55 1 d P . .
H3A H -0.7067 0.0456 0.4419 0.125 Uiso 0.55 1 calc PR . .
H3B H -0.5333 0.0970 0.4449 0.125 Uiso 0.55 1 calc PR . .
C'3 C -0.642(3) 0.016(2) 0.3983(8) 0.105(8) Uani 0.45 1 d P . .
H'3A H -0.7194 0.0088 0.4277 0.126 Uiso 0.45 1 calc PR . .
H'3B H -0.6647 -0.0282 0.3705 0.126 Uiso 0.45 1 calc PR . .
C4 C -0.527(4) -0.0099(17) 0.3975(11) 0.115(10) Uani 0.45 1 d P . .
H4A H -0.5983 -0.0328 0.3671 0.138 Uiso 0.45 1 calc PR . .
H4B H -0.5132 -0.0549 0.4254 0.138 Uiso 0.45 1 calc PR . .
C'4 C -0.458(3) 0.0095(15) 0.4214(6) 0.111(6) Uani 0.55 1 d P . .
H'4A H -0.4308 0.0575 0.4461 0.133 Uiso 0.55 1 calc PR . .
H'4B H -0.4402 -0.0442 0.4416 0.133 Uiso 0.55 1 calc PR . .
C5 C -0.2088(16) -0.0173(6) 0.3849(4) 0.161(4) Uani 1 1 d . . .
H5A H -0.1503 0.0223 0.4105 0.193 Uiso 1 1 calc R . .
H5B H -0.2170 -0.0720 0.4043 0.193 Uiso 1 1 calc R . .
C6 C -0.1082(14) -0.0302(6) 0.3444(4) 0.162(4) Uani 1 1 d . . .
H6A H -0.1062 -0.0917 0.3365 0.194 Uiso 1 1 calc R . .
H6B H 0.0054 -0.0135 0.3570 0.194 Uiso 1 1 calc R . .
C7 C -0.0133(10) 0.0247(5) 0.2623(4) 0.123(3) Uani 1 1 d . . .
H7A H 0.0248 -0.0308 0.2488 0.147 Uiso 1 1 calc R . .
H7B H 0.0802 0.0514 0.2834 0.147 Uiso 1 1 calc R . .
C8 C -0.0652(9) 0.0797(4) 0.2156(3) 0.103(2) Uani 1 1 d . . .
H8A H 0.0297 0.0901 0.1926 0.123 Uiso 1 1 calc R . .
H8B H -0.1547 0.0519 0.1932 0.123 Uiso 1 1 calc R . .
C9 C -0.1516(8) 0.2209(4) 0.1961(2) 0.0866(17) Uani 1 1 d . . .
H9A H -0.2312 0.1992 0.1676 0.104 Uiso 1 1 calc R . .
H9B H -0.0463 0.2346 0.1791 0.104 Uiso 1 1 calc R . .
C10 C -0.2204(9) 0.2991(4) 0.2218(3) 0.0930(19) Uani 1 1 d . . .
H10A H -0.1432 0.3186 0.2517 0.112 Uiso 1 1 calc R . .
H10B H -0.2317 0.3450 0.1945 0.112 Uiso 1 1 calc R . .
C11 C -0.4576(11) 0.3553(4) 0.2643(3) 0.100(2) Uani 1 1 d . . .
H11A H -0.4703 0.3996 0.2360 0.120 Uiso 1 1 calc R . .
H11B H -0.3892 0.3786 0.2952 0.120 Uiso 1 1 calc R . .
C12 C -0.6248(11) 0.3293(5) 0.2828(3) 0.120(3) Uani 1 1 d . . .
H12A H -0.6820 0.3791 0.2976 0.144 Uiso 1 1 calc R . .
H12B H -0.6935 0.3072 0.2516 0.144 Uiso 1 1 calc R . .
N1A N -0.2131(6) 0.2258(3) 0.36879(19) 0.0811(14) Uani 1 1 d . . .
N1B N -0.5481(6) 0.0869(3) 0.21883(16) 0.0800(14) Uani 1 1 d . . .
Na Na -0.3925(3) 0.14434(11) 0.30276(7) 0.0653(5) Uani 1 1 d . . .
F1B F -0.7174(5) 0.28025(19) 0.05765(14) 0.1129(14) Uani 1 1 d . . .
F2B F -0.5140(4) 0.27758(19) 0.11606(15) 0.0992(11) Uani 1 1 d . . .
F3B F -0.7497(5) 0.2305(2) 0.13740(16) 0.1114(13) Uani 1 1 d . . .
F1A F 0.1393(5) 0.7879(2) 0.42654(12) 0.1097(13) Uani 1 1 d . . .
F2A F 0.3072(5) 0.8044(2) 0.49561(16) 0.1052(12) Uani 1 1 d . . .
F3A F 0.0526(5) 0.83748(19) 0.50105(14) 0.0998(11) Uani 1 1 d . . .
O1 O -0.6058(6) 0.2661(3) 0.32312(19) 0.0974(13) Uani 1 1 d . . .
O2 O -0.6618(6) 0.1089(4) 0.3718(2) 0.1232(16) Uani 1 1 d . . .
O3 O -0.3637(9) 0.0121(4) 0.3775(2) 0.1376(19) Uani 1 1 d . . .
O4 O -0.1478(7) 0.0122(3) 0.2963(2) 0.1255(16) Uani 1 1 d . . .
O5 O -0.1234(5) 0.1584(2) 0.23728(14) 0.0817(11) Uani 1 1 d . . .
O6 O -0.3783(5) 0.2810(2) 0.24260(14) 0.0722(10) Uani 1 1 d . . .

loop_
_atom_site_aniso_label
_atom_site_aniso_U_11
_atom_site_aniso_U_22
_atom_site_aniso_U_33
_atom_site_aniso_U_23
_atom_site_aniso_U_13
_atom_site_aniso_U_12
Ni1 0.0478(5) 0.0499(4) 0.0414(4) -0.0110(4) -0.0017(3) 0.0032(5)
Ni2 0.0515(5) 0.0522(5) 0.0404(4) -0.0041(4) 0.0065(3) -0.0043(5)
S1A 0.0681(9) 0.0568(7) 0.0425(6) -0.0099(5) 0.0013(5) -0.0027(6)
S2A 0.0654(9) 0.0568(7) 0.0424(6) -0.0101(5) -0.0028(6) -0.0014(6)
S1B 0.0698(9) 0.0550(7) 0.0462(6) -0.0029(5) 0.0024(5) 0.0032(6)
S2B 0.0693(9) 0.0567(7) 0.0428(6) -0.0025(5) 0.0052(5) -0.0015(6)
C1B 0.048(3) 0.049(3) 0.052(3) -0.006(2) 0.003(2) -0.005(2)
C2B 0.051(3) 0.058(3) 0.042(2) -0.010(2) 0.005(2) -0.011(2)
C3B 0.067(4) 0.067(3) 0.053(3) -0.014(2) -0.007(3) 0.004(3)
C4B 0.068(4) 0.056(3) 0.051(3) -0.012(2) 0.003(2) -0.014(2)
C1A 0.046(3) 0.051(2) 0.049(3) -0.0098(19) 0.003(2) 0.000(2)
C2A 0.070(4) 0.061(3) 0.064(3) -0.009(2) 0.004(3) -0.006(3)
C3A 0.041(3) 0.052(2) 0.051(3) -0.016(2) -0.003(2) 0.004(2)
C4A 0.052(3) 0.063(3) 0.051(3) -0.016(2) -0.006(2) -0.001(2)
C1 0.091(7) 0.169(8) 0.165(9) -0.040(7) 0.052(6) 0.023(6)
C2 0.127(8) 0.242(12) 0.112(7) -0.054(8) 0.064(6) -0.015(8)
C3 0.104(14) 0.137(14) 0.072(9) 0.013(9) 0.008(9) -0.028(12)
C'3 0.098(16) 0.16(2) 0.061(10) -0.003(12) -0.002(10) -0.032(17)
C4 0.13(2) 0.086(15) 0.13(2) 0.040(14) -0.05(2) -0.015(15)
C'4 0.143(18) 0.121(13) 0.070(9) 0.014(9) 0.016(9) -0.012(15)
C5 0.200(13) 0.142(8) 0.142(9) 0.059(6) 0.012(8) 0.079(8)
C6 0.172(11) 0.176(9) 0.138(8) 0.041(7) -0.001(7) 0.057(7)
C7 0.113(7) 0.105(6) 0.151(7) 0.007(5) 0.020(6) 0.031(5)
C8 0.102(6) 0.105(5) 0.105(5) -0.007(4) 0.038(4) 0.027(4)
C9 0.077(4) 0.110(5) 0.075(4) 0.026(3) 0.022(3) -0.002(4)
C10 0.100(6) 0.083(4) 0.095(4) 0.027(3) 0.002(4) -0.020(4)
C11 0.140(7) 0.057(4) 0.102(5) -0.008(3) -0.014(5) 0.021(4)
C12 0.123(8) 0.120(6) 0.115(6) -0.023(5) -0.007(5) 0.054(6)
N1A 0.093(4) 0.083(3) 0.066(3) -0.021(2) -0.010(3) 0.001(3)
N1B 0.112(4) 0.083(3) 0.045(2) -0.014(2) -0.002(2) -0.019(3)
Na 0.0798(15) 0.0681(11) 0.0472(10) -0.0096(8) -0.0052(9) -0.0118(10)
F1B 0.160(4) 0.079(2) 0.095(3) -0.0202(18) -0.036(3) 0.049(2)
F2B 0.088(3) 0.076(2) 0.131(3) -0.0389(19) -0.017(2) -0.0091(19)
F3B 0.121(3) 0.096(2) 0.123(3) -0.026(2) 0.060(3) 0.012(2)
F1A 0.178(4) 0.093(2) 0.059(2) 0.0015(16) 0.009(2) -0.039(2)
F2A 0.084(3) 0.091(2) 0.139(3) 0.003(2) -0.009(2) -0.030(2)
F3A 0.122(3) 0.0668(19) 0.113(3) 0.0033(18) 0.028(2) 0.0221(19)
O1 0.081(3) 0.110(3) 0.102(3) -0.025(3) 0.015(3) 0.022(3)
O2 0.102(4) 0.184(5) 0.085(3) 0.003(4) 0.021(3) 0.007(4)
O3 0.122(5) 0.178(5) 0.116(4) 0.047(4) 0.030(3) 0.029(5)
O4 0.128(4) 0.118(4) 0.131(4) 0.049(3) 0.017(3) 0.013(3)
O5 0.094(3) 0.084(3) 0.068(2) 0.0069(19) 0.012(2) 0.019(2)
O6 0.089(3) 0.054(2) 0.073(2) -0.0030(16) 0.002(2) 0.000(2)

loop_
_atom_type_symbol
_atom_type_description
_atom_type_scat_dispersion_real
_atom_type_scat_dispersion_imag
_atom_type_scat_source
C C 0.0033 0.0016 'International Tables Vol C Tables 4.2.6.8 and 6.1.1.4'
N N 0.0061 0.0033 'International Tables Vol C Tables 4.2.6.8 and 6.1.1.4'
F F 0.0171 0.0103 'International Tables Vol C Tables 4.2.6.8 and 6.1.1.4'
Na Na 0.0362 0.0249 'International Tables Vol C Tables 4.2.6.8 and 6.1.1.4'
Ni Ni 0.3393 1.1124 'International Tables Vol C Tables 4.2.6.8 and 6.1.1.4'
O O 0.0106 0.0060 'International Tables Vol C Tables 4.2.6.8 and 6.1.1.4'
S S 0.1246 0.1234 'International Tables Vol C Tables 4.2.6.8 and 6.1.1.4'
H H 0.0000 0.0000 'International Tables Vol C Tables 4.2.6.8 and 6.1.1.4'

loop_
_geom_angle_atom_site_label_1
_geom_angle_atom_site_label_2
_geom_angle_atom_site_label_3
_geom_angle
_geom_angle_site_symmetry_1
_geom_angle_site_symmetry_3
_geom_angle_publ_flag
S2A Ni1 S2A 180.0 3_566 . ?
S2A Ni1 S1A 87.69(4) 3_566 3_566 ?
S2A Ni1 S1A 92.31(4) . 3_566 ?
S2A Ni1 S1A 92.31(4) 3_566 . ?
S2A Ni1 S1A 87.69(4) . . ?
S1A Ni1 S1A 180.00(4) 3_566 . ?
S1B Ni2 S1B 180.0 3_455 . ?
S1B Ni2 S2B 92.52(4) 3_455 3_455 ?
S1B Ni2 S2B 87.48(4) . 3_455 ?
S1B Ni2 S2B 87.48(4) 3_455 . ?
S1B Ni2 S2B 92.52(4) . . ?
S2B Ni2 S2B 180.00(6) 3_455 . ?
C1A S1A Ni1 103.71(16) . . ?
C3A S2A Ni1 103.09(14) . . ?
C1B S1B Ni2 103.96(15) . . ?
C2B S2B Ni2 102.99(15) . . ?
C2B C1B C3B 122.2(4) . . ?
C2B C1B S1B 120.2(3) . . ?
C3B C1B S1B 117.5(3) . . ?
C1B C2B C4B 124.7(4) . . ?
C1B C2B S2B 120.3(3) . . ?
C4B C2B S2B 115.0(3) . . ?
F1B C3B F2B 105.6(4) . . ?
F1B C3B F3B 106.3(5) . . ?
F2B C3B F3B 104.9(4) . . ?
F1B C3B C1B 113.4(4) . . ?
F2B C3B C1B 112.2(4) . . ?
F3B C3B C1B 113.7(4) . . ?
N1B C4B C2B 175.4(6) . . ?
C3A C1A C2A 120.8(4) 3_566 . ?
C3A C1A S1A 120.3(3) 3_566 . ?
C2A C1A S1A 118.9(3) . . ?
F1A C2A F2A 105.3(4) . . ?
F1A C2A F3A 104.9(4) . . ?
F2A C2A F3A 103.4(4) . . ?
F1A C2A C1A 114.4(4) . . ?
F2A C2A C1A 114.8(4) . . ?
F3A C2A C1A 112.8(4) . . ?
C1A C3A C4A 122.7(4) 3_566 . ?
C1A C3A S2A 120.5(3) 3_566 . ?
C4A C3A S2A 116.8(3) . . ?
N1A C4A C3A 177.8(5) . . ?
O1 C1 C2 110.6(8) . . ?
O2 C2 C1 109.4(7) . . ?
O2 C3 C4 100.0(15) . . ?
C'4 C'3 O2 106.5(18) . . ?
C3 C4 O3 113(2) . . ?
O3 C'4 C'3 105.5(13) . . ?
C6 C5 O3 123.3(10) . . ?
C5 C6 O4 116.4(9) . . ?
O4 C7 C8 110.1(6) . . ?
O5 C8 C7 107.6(6) . . ?
O5 C9 C10 108.4(5) . . ?
O6 C10 C9 110.1(5) . . ?
O6 C11 C12 108.1(5) . . ?
O1 C12 C11 109.8(6) . . ?
C4A N1A Na 161.8(5) . . ?
C4B N1B Na 145.1(4) . . ?
N1A Na N1B 165.88(17) . . ?
N1A Na O6 84.56(14) . . ?
N1B Na O6 82.29(13) . . ?
N1A Na O1 82.20(15) . . ?
N1B Na O1 96.48(16) . . ?
O6 Na O1 63.69(15) . . ?
N1A Na O5 83.80(16) . . ?
N1B Na O5 85.70(15) . . ?
O6 Na O5 63.18(12) . . ?
O1 Na O5 125.97(15) . . ?
N1A Na O3 85.8(2) . . ?
N1B Na O3 107.1(2) . . ?
O6 Na O3 170.16(19) . . ?
O1 Na O3 116.93(19) . . ?
O5 Na O3 113.68(17) . . ?
N1A Na O2 98.41(17) . . ?
N1B Na O2 93.10(17) . . ?
O6 Na O2 123.27(18) . . ?
O1 Na O2 60.75(18) . . ?
O5 Na O2 173.25(17) . . ?
O3 Na O2 60.34(19) . . ?
N1A Na O4 91.77(17) . . ?
N1B Na O4 90.59(17) . . ?
O6 Na O4 120.96(16) . . ?
O1 Na O4 172.14(17) . . ?
O5 Na O4 57.85(13) . . ?
O3 Na O4 57.27(17) . . ?
O2 Na O4 115.58(18) . . ?
C12 O1 C1 114.2(7) . . ?
C12 O1 Na 115.4(4) . . ?
C1 O1 Na 120.2(5) . . ?
C2 O2 C3 100.0(9) . . ?
C2 O2 C'3 129.4(12) . . ?
C3 O2 C'3 36.0(8) . . ?
C2 O2 Na 110.8(5) . . ?
C3 O2 Na 113.4(8) . . ?
C'3 O2 Na 110.6(10) . . ?
C5 O3 C'4 116.0(11) . . ?
C5 O3 C4 136.0(11) . . ?
C'4 O3 C4 34.6(10) . . ?
C5 O3 Na 113.4(5) . . ?
C'4 O3 Na 121.2(10) . . ?
C4 O3 Na 110.5(10) . . ?
C6 O4 C7 114.9(7) . . ?
C6 O4 Na 115.6(6) . . ?
C7 O4 Na 118.7(4) . . ?
C9 O5 C8 112.1(5) . . ?
C9 O5 Na 111.5(3) . . ?
C8 O5 Na 115.2(4) . . ?
C10 O6 C11 113.0(5) . . ?
C10 O6 Na 115.6(3) . . ?
C11 O6 Na 115.1(4) . . ?

loop_
_geom_bond_atom_site_label_1
_geom_bond_atom_site_label_2
_geom_bond_distance
_geom_bond_site_symmetry_2
_geom_bond_publ_flag
Ni1 S2A 2.1413(11) 3_566 ?
Ni1 S2A 2.1413(11) . ?
Ni1 S1A 2.1477(12) 3_566 ?
Ni1 S1A 2.1477(12) . ?
Ni2 S1B 2.1351(12) 3_455 ?
Ni2 S1B 2.1351(12) . ?
Ni2 S2B 2.1389(11) 3_455 ?
Ni2 S2B 2.1389(11) . ?
S1A C1A 1.699(4) . ?
S2A C3A 1.721(4) . ?
S1B C1B 1.701(4) . ?
S2B C2B 1.727(4) . ?
C1B C2B 1.361(6) . ?
C1B C3B 1.488(6) . ?
C2B C4B 1.435(6) . ?
C3B F1B 1.308(5) . ?
C3B F2B 1.315(5) . ?
C3B F3B 1.320(6) . ?
C4B N1B 1.132(5) . ?
C1A C3A 1.361(6) 3_566 ?
C1A C2A 1.493(6) . ?
C2A F1A 1.313(5) . ?
C2A F2A 1.324(6) . ?
C2A F3A 1.338(6) . ?
C3A C1A 1.361(6) 3_566 ?
C3A C4A 1.430(6) . ?
C4A N1A 1.135(5) . ?
C1 O1 1.398(9) . ?
C1 C2 1.475(12) . ?
C2 O2 1.352(10) . ?
C3 O2 1.429(18) . ?
C3 C4 1.44(4) . ?
C'3 C'4 1.53(3) . ?
C'3 O2 1.58(3) . ?
C4 O3 1.44(3) . ?
C'4 O3 1.328(17) . ?
C5 C6 1.308(11) . ?
C5 O3 1.311(10) . ?
C6 O4 1.357(9) . ?
C7 O4 1.388(8) . ?
C7 C8 1.455(9) . ?
C8 O5 1.411(6) . ?
C9 O5 1.397(6) . ?
C9 C10 1.474(8) . ?
C10 O6 1.397(7) . ?
C11 O6 1.420(6) . ?
C11 C12 1.473(9) . ?
C12 O1 1.381(8) . ?
N1A Na 2.434(5) . ?
N1B Na 2.485(4) . ?
Na O6 2.570(4) . ?
Na O1 2.592(5) . ?
Na O5 2.722(4) . ?
Na O3 2.729(6) . ?
Na O2 2.822(5) . ?
Na O4 2.823(5) . ?
